data_2237714
loop_
_publ_author_name
'Kumar, Mohan'
'Mallikarjunaswamy, C.'
'Sridhar, M. A.'
'Bhadregowda, D. G.'
'Kapoor, Kamini'
'Gupta, Vivek K.'
'Kant, Rajni'

_publ_section_title
;
 Ethyl 2-(quinolin-8-yloxy)acetate monohydrate
;
_journal_coeditor_code SU2575
_journal_issue 4
_journal_name_full 'Acta Crystallographica Section E'
_journal_page_first o623
_journal_paper_doi 10.1107/S1600536813008106
_journal_volume 69
_journal_year 2013
_chemical_formula_iupac 'C13 H13 N O3, H2 O'
_chemical_formula_moiety 'C13 H13 N O3, H2 O'
_chemical_formula_sum 'C13 H15 N O4'
_chemical_formula_weight 249.26
_chemical_name_systematic
;
Ethyl 2-(quinolin-8-yloxy)acetate monohydrate
;
_space_group_IT_number 14
_symmetry_cell_setting monoclinic
_symmetry_space_group_name_Hall '-P 2yn'
_symmetry_space_group_name_H-M 'P 1 21/n 1'
_atom_sites_solution_hydrogens geom
_atom_sites_solution_primary direct
_atom_sites_solution_secondary difmap
_audit_creation_method SHELXL-97
_cell_angle_alpha 90.00
_cell_angle_beta 100.124(5)
_cell_angle_gamma 90.00
_cell_formula_units_Z 4
_cell_length_a 6.9562(4)
_cell_length_b 17.5050(9)
_cell_length_c 10.5304(6)
_cell_measurement_reflns_used 3127
_cell_measurement_temperature 293(2)
_cell_measurement_theta_max 28.9872
_cell_measurement_theta_min 3.4590
_cell_volume 1262.30(12)
_computing_cell_refinement 'CrysAlis PRO (Oxford Diffraction, 2010)'
_computing_data_collection 'CrysAlis PRO (Oxford Diffraction, 2010)'
_computing_data_reduction 'CrysAlis RED (Oxford Diffraction, 2010)'
_computing_molecular_graphics 'ORTEP-3 for Windows (Farrugia, 2012)'
_computing_publication_material 'PLATON (Spek, 2009)'
_computing_structure_refinement 'SHELXL97 (Sheldrick, 2008)'
_computing_structure_solution 'SHELXS97 (Sheldrick, 2008)'
_diffrn_ambient_temperature 293(2)
_diffrn_detector_area_resol_mean 16.1049
_diffrn_measured_fraction_theta_full 0.998
_diffrn_measured_fraction_theta_max 0.998
_diffrn_measurement_device_type 'Oxford Diffraction Xcalibur Sapphire3'
_diffrn_measurement_method '\w scans'
_diffrn_radiation_monochromator graphite
_diffrn_radiation_source 'fine-focus sealed tube'
_diffrn_radiation_type MoK\a
_diffrn_radiation_wavelength 0.71073
_diffrn_reflns_av_R_equivalents 0.0514
_diffrn_reflns_av_sigmaI/netI 0.0586
_diffrn_reflns_limit_h_max 8
_diffrn_reflns_limit_h_min -8
_diffrn_reflns_limit_k_max 21
_diffrn_reflns_limit_k_min -21
_diffrn_reflns_limit_l_max 12
_diffrn_reflns_limit_l_min -11
_diffrn_reflns_number 9808
_diffrn_reflns_theta_full 26.00
_diffrn_reflns_theta_max 26.00
_diffrn_reflns_theta_min 3.47
_diffrn_standards_decay_% 0
_diffrn_standards_interval_count 0
_diffrn_standards_interval_time 0
_diffrn_standards_number 0
_exptl_absorpt_coefficient_mu 0.098
_exptl_absorpt_correction_T_max 1.00000
_exptl_absorpt_correction_T_min 0.71542
_exptl_absorpt_correction_type multi-scan
_exptl_absorpt_process_details '(CrysAlis PRO; Oxford Diffraction, 2010)'
_exptl_crystal_colour colourless
_exptl_crystal_density_diffrn 1.312
_exptl_crystal_density_method 'not measured'
_exptl_crystal_description block
_exptl_crystal_F_000 528
_exptl_crystal_size_max 0.3
_exptl_crystal_size_mid 0.2
_exptl_crystal_size_min 0.2
_refine_diff_density_max 0.136
_refine_diff_density_min -0.191
_refine_ls_extinction_method none
_refine_ls_goodness_of_fit_ref 1.023
_refine_ls_hydrogen_treatment mixed
_refine_ls_matrix_type full
_refine_ls_number_parameters 172
_refine_ls_number_reflns 2478
_refine_ls_number_restraints 0
_refine_ls_restrained_S_all 1.023
_refine_ls_R_factor_all 0.1043
_refine_ls_R_factor_gt 0.0531
_refine_ls_shift/su_max 0.001
_refine_ls_shift/su_mean 0.000
_refine_ls_structure_factor_coef Fsqd
_refine_ls_weighting_details 'calc w=1/[\s^2^(Fo^2^)+(0.0382P)^2^+0.1537P] where P=(Fo^2^+2Fc^2^)/3'
_refine_ls_weighting_scheme calc
_refine_ls_wR_factor_gt 0.1011
_refine_ls_wR_factor_ref 0.1226
_reflns_number_gt 1448
_reflns_number_total 2478
_reflns_threshold_expression I>2sigma(I)
_cod_data_source_file su2575.cif
_cod_data_source_block I
_cod_original_sg_symbol_H-M 'P 21/n'
_cod_database_code 2237714
_cod_database_fobs_code 2237714

loop_
_symmetry_equiv_pos_as_xyz
'x, y, z'
'-x+1/2, y+1/2, -z+1/2'
'-x, -y, -z'
'x-1/2, -y-1/2, z-1/2'

loop_
_atom_site_type_symbol
_atom_site_label
_atom_site_fract_x
_atom_site_fract_y
_atom_site_fract_z
_atom_site_U_iso_or_equiv
_atom_site_adp_type
_atom_site_calc_flag
_atom_site_refinement_flags
_atom_site_occupancy
_atom_site_symmetry_multiplicity
C C1 0.1064(4) -0.11734(16) -0.0152(2) 0.0746(9) Uani d . 1 1
H H1A 0.1136 -0.1608 0.0410 0.112 Uiso calc R 1 1
H H1B 0.1291 -0.1334 -0.0985 0.112 Uiso calc R 1 1
H H1C -0.0208 -0.0946 -0.0237 0.112 Uiso calc R 1 1
C C2 0.2574(4) -0.06026(15) 0.0399(2) 0.0605(7) Uani d . 1 1
H H2A 0.3868 -0.0825 0.0481 0.073 Uiso calc R 1 1
H H2B 0.2511 -0.0160 -0.0160 0.073 Uiso calc R 1 1
O O3 0.2179(2) -0.03807(9) 0.16644(14) 0.0527(5) Uani d . 1 1
C C4 0.3381(3) 0.01324(13) 0.2305(2) 0.0431(6) Uani d . 1 1
O O5 0.4722(3) 0.04156(11) 0.19103(16) 0.0671(6) Uani d . 1 1
C C6 0.2763(3) 0.03087(12) 0.35690(19) 0.0407(6) Uani d . 1 1
H H6A 0.1472 0.0537 0.3421 0.049 Uiso calc R 1 1
H H6B 0.2717 -0.0157 0.4062 0.049 Uiso calc R 1 1
O O7 0.4143(2) 0.08241(8) 0.42563(13) 0.0440(4) Uani d . 1 1
C C8 0.3737(3) 0.11137(12) 0.5390(2) 0.0374(5) Uani d . 1 1
C C9 0.2176(3) 0.09077(14) 0.5928(2) 0.0501(6) Uani d . 1 1
H H9 0.1299 0.0544 0.5529 0.060 Uiso calc R 1 1
C C10 0.1893(4) 0.12463(16) 0.7087(2) 0.0628(7) Uani d . 1 1
H H10 0.0824 0.1100 0.7451 0.075 Uiso calc R 1 1
C C11 0.3136(4) 0.17809(16) 0.7690(2) 0.0630(8) Uani d . 1 1
H H11 0.2902 0.2006 0.8449 0.076 Uiso calc R 1 1
C C12 0.4787(4) 0.19961(13) 0.7166(2) 0.0471(6) Uani d . 1 1
C C13 0.6180(4) 0.25321(14) 0.7755(2) 0.0595(7) Uani d . 1 1
H H13 0.6003 0.2777 0.8510 0.071 Uiso calc R 1 1
C C14 0.7760(4) 0.26897(14) 0.7230(2) 0.0582(7) Uani d . 1 1
H H14 0.8698 0.3035 0.7620 0.070 Uiso calc R 1 1
C C15 0.7960(4) 0.23238(13) 0.6085(2) 0.0538(7) Uani d . 1 1
H H15 0.9056 0.2441 0.5728 0.065 Uiso calc R 1 1
N N16 0.6718(3) 0.18260(11) 0.54715(17) 0.0466(5) Uani d . 1 1
C C17 0.5122(3) 0.16581(12) 0.6004(2) 0.0383(5) Uani d . 1 1
O O1W 0.8236(3) 0.10488(13) 0.3454(2) 0.0723(6) Uani d . 1 1
H H2W 0.770(5) 0.1318(18) 0.406(3) 0.123(14) Uiso d . 1 1
H H1W 0.728(5) 0.0844(18) 0.295(3) 0.109(13) Uiso d . 1 1

loop_
_atom_site_aniso_label
_atom_site_aniso_U_11
_atom_site_aniso_U_22
_atom_site_aniso_U_33
_atom_site_aniso_U_12
_atom_site_aniso_U_13
_atom_site_aniso_U_23
C1 0.099(2) 0.0701(19) 0.0512(16) -0.0165(17) 0.0026(16) -0.0184(14)
C2 0.0763(19) 0.0683(18) 0.0396(14) -0.0050(15) 0.0171(13) -0.0153(13)
O3 0.0602(11) 0.0590(11) 0.0403(9) -0.0135(9) 0.0124(8) -0.0143(8)
C4 0.0463(14) 0.0449(14) 0.0378(13) 0.0001(12) 0.0067(11) -0.0053(11)
O5 0.0646(12) 0.0882(14) 0.0534(11) -0.0269(11) 0.0243(9) -0.0198(10)
C6 0.0409(13) 0.0417(13) 0.0394(12) -0.0017(10) 0.0065(10) -0.0068(10)
O7 0.0484(9) 0.0490(10) 0.0359(8) -0.0061(8) 0.0110(7) -0.0102(7)
C8 0.0442(13) 0.0353(12) 0.0327(12) 0.0049(10) 0.0067(10) -0.0018(10)
C9 0.0499(15) 0.0598(17) 0.0424(14) -0.0055(13) 0.0129(12) -0.0047(12)
C10 0.0585(17) 0.083(2) 0.0517(16) -0.0014(15) 0.0234(13) -0.0074(15)
C11 0.0686(18) 0.079(2) 0.0443(15) 0.0070(16) 0.0184(14) -0.0182(14)
C12 0.0577(15) 0.0410(14) 0.0413(13) 0.0083(12) 0.0054(12) -0.0041(11)
C13 0.0715(19) 0.0504(16) 0.0531(15) 0.0103(14) 0.0015(14) -0.0194(13)
C14 0.0637(18) 0.0478(16) 0.0590(17) -0.0028(13) -0.0003(14) -0.0094(13)
C15 0.0588(16) 0.0491(15) 0.0524(15) -0.0068(13) 0.0073(13) 0.0025(13)
N16 0.0512(12) 0.0438(12) 0.0446(11) -0.0055(10) 0.0079(10) -0.0040(9)
C17 0.0450(13) 0.0358(13) 0.0335(12) 0.0054(11) 0.0051(10) 0.0010(10)
O1W 0.0525(12) 0.0896(16) 0.0786(15) -0.0139(11) 0.0217(11) -0.0260(13)

loop_
_atom_type_symbol
_atom_type_description
_atom_type_scat_dispersion_real
_atom_type_scat_dispersion_imag
_atom_type_scat_source
C C 0.0033 0.0016 'International Tables Vol C Tables 4.2.6.8 and 6.1.1.4'
H H 0.0000 0.0000 'International Tables Vol C Tables 4.2.6.8 and 6.1.1.4'
N N 0.0061 0.0033 'International Tables Vol C Tables 4.2.6.8 and 6.1.1.4'
O O 0.0106 0.0060 'International Tables Vol C Tables 4.2.6.8 and 6.1.1.4'

loop_
_geom_angle_atom_site_label_1
_geom_angle_atom_site_label_2
_geom_angle_atom_site_label_3
_geom_angle
C2 C1 H1A 109.5
C2 C1 H1B 109.5
H1A C1 H1B 109.5
C2 C1 H1C 109.5
H1A C1 H1C 109.5
H1B C1 H1C 109.5
O3 C2 C1 107.5(2)
O3 C2 H2A 110.2
C1 C2 H2A 110.2
O3 C2 H2B 110.2
C1 C2 H2B 110.2
H2A C2 H2B 108.5
C4 O3 C2 116.17(19)
O5 C4 O3 124.4(2)
O5 C4 C6 125.9(2)
O3 C4 C6 109.7(2)
O7 C6 C4 108.00(18)
O7 C6 H6A 110.1
C4 C6 H6A 110.1
O7 C6 H6B 110.1
C4 C6 H6B 110.1
H6A C6 H6B 108.4
C8 O7 C6 117.01(17)
C9 C8 O7 124.6(2)
C9 C8 C17 120.9(2)
O7 C8 C17 114.56(19)
C8 C9 C10 119.7(2)
C8 C9 H9 120.1
C10 C9 H9 120.1
C11 C10 C9 121.7(2)
C11 C10 H10 119.2
C9 C10 H10 119.2
C10 C11 C12 119.9(2)
C10 C11 H11 120.1
C12 C11 H11 120.1
C11 C12 C13 123.3(2)
C11 C12 C17 119.8(2)
C13 C12 C17 117.0(2)
C14 C13 C12 120.2(2)
C14 C13 H13 119.9
C12 C13 H13 119.9
C13 C14 C15 118.4(2)
C13 C14 H14 120.8
C15 C14 H14 120.8
N16 C15 C14 125.0(3)
N16 C15 H15 117.5
C14 C15 H15 117.5
C15 N16 C17 117.0(2)
N16 C17 C12 122.4(2)
N16 C17 C8 119.47(19)
C12 C17 C8 118.1(2)
H2W O1W H1W 107(3)

loop_
_geom_bond_atom_site_label_1
_geom_bond_atom_site_label_2
_geom_bond_distance
C1 C2 1.492(3)
C1 H1A 0.9600
C1 H1B 0.9600
C1 H1C 0.9600
C2 O3 1.460(3)
C2 H2A 0.9700
C2 H2B 0.9700
O3 C4 1.328(2)
C4 O5 1.194(3)
C4 C6 1.501(3)
C6 O7 1.420(2)
C6 H6A 0.9700
C6 H6B 0.9700
O7 C8 1.371(2)
C8 C9 1.359(3)
C8 C17 1.427(3)
C9 C10 1.401(3)
C9 H9 0.9300
C10 C11 1.354(3)
C10 H10 0.9300
C11 C12 1.410(3)
C11 H11 0.9300
C12 C13 1.412(3)
C12 C17 1.414(3)
C13 C14 1.344(3)
C13 H13 0.9300
C14 C15 1.393(3)
C14 H14 0.9300
C15 N16 1.314(3)
C15 H15 0.9300
N16 C17 1.361(3)
O1W H2W 0.93(4)
O1W H1W 0.85(4)

loop_
_geom_hbond_atom_site_label_D
_geom_hbond_atom_site_label_H
_geom_hbond_atom_site_label_A
_geom_hbond_site_symmetry_A
_geom_hbond_distance_DH
_geom_hbond_distance_HA
_geom_hbond_distance_DA
_geom_hbond_angle_DHA
_geom_hbond_publ_flag
O1W H1W O5 (3) 0.85(3) 2.06(3) 2.907(3) 172 yes
O1W H2W N16 (3) 0.92(3) 1.96(3) 2.875(3) 174 yes
C6 H6A O1W 1_455 0.97 2.43 3.388(3) 170 yes

loop_
_geom_torsion_atom_site_label_1
_geom_torsion_atom_site_label_2
_geom_torsion_atom_site_label_3
_geom_torsion_atom_site_label_4
_geom_torsion
C1 C2 O3 C4 -179.6(2)
C2 O3 C4 O5 0.3(3)
C2 O3 C4 C6 179.04(19)
O5 C4 C6 O7 -4.6(3)
O3 C4 C6 O7 176.69(16)
C4 C6 O7 C8 173.95(17)
C6 O7 C8 C9 4.0(3)
C6 O7 C8 C17 -176.90(17)
O7 C8 C9 C10 -179.4(2)
C17 C8 C9 C10 1.5(3)
C8 C9 C10 C11 0.3(4)
C9 C10 C11 C12 -1.4(4)
C10 C11 C12 C13 -178.1(2)
C10 C11 C12 C17 0.7(4)
C11 C12 C13 C14 177.4(2)
C17 C12 C13 C14 -1.4(3)
C12 C13 C14 C15 1.2(4)
C13 C14 C15 N16 -0.4(4)
C14 C15 N16 C17 -0.1(3)
C15 N16 C17 C12 -0.1(3)
C15 N16 C17 C8 -179.14(19)
C11 C12 C17 N16 -178.0(2)
C13 C12 C17 N16 0.9(3)
C11 C12 C17 C8 1.0(3)
C13 C12 C17 C8 179.91(19)
C9 C8 C17 N16 177.0(2)
O7 C8 C17 N16 -2.2(3)
C9 C8 C17 C12 -2.1(3)
O7 C8 C17 C12 178.72(18)

loop_
_cod_related_entry_id
_cod_related_entry_database
_cod_related_entry_code
1 ChemSpider 30658403
